data_7010642
loop_
_publ_author_name
'Hirano, Toshiyuki'
'Ueda, Koji'
'Mukaida, Masao'
'Nagao, Hirotaka'
'Oi, Takao'

_publ_section_title
;
 Reactions of [RuCl2(NO)(terpy)]+
 (terpy&#x00A0;=&#x00A0;2,2'&#x00A0;:&#x00A0;6',2&#x2033;-terpyridine)
 with mono anions such as NO2--, Br-- and N3--, and structural studies
 on terpyridineruthenium having a nitrosyl ligand
;
_journal_issue 16
_journal_name_full 'Journal of the Chemical Society, Dalton Transactions'
_journal_page_first 2341
_journal_paper_doi 10.1039/b101546j
_journal_year 2001
_chemical_formula_sum 'C15 H12 F6 N5 O4 P Ru'
_chemical_formula_weight 572.33
_space_group_IT_number 14
_symmetry_cell_setting monoclinic
_symmetry_Int_Tables_number 14
_symmetry_space_group_name_Hall '-P 2ybc'
_symmetry_space_group_name_H-M 'P 1 21/c 1'
_cell_angle_alpha 90
_cell_angle_beta 106.286(2)
_cell_angle_gamma 90
_cell_formula_units_Z 4
_cell_length_a 9.7439(5)
_cell_length_b 13.9922(8)
_cell_length_c 14.654(1)
_cell_measurement_reflns_used 22276
_cell_measurement_temperature 296.2
_cell_measurement_theta_max 27.5
_cell_measurement_theta_min 2.6
_cell_volume 1917.7(2)
_computing_cell_refinement PROCESS-AUTO
_computing_data_collection PROCESS-AUTO
_computing_data_reduction 'teXsan Ver. 1.10'
_computing_publication_material 'teXsan Ver. 1.10'
_computing_structure_refinement 'teXsan Ver. 1.10'
_computing_structure_solution 'DIRDIF92 (PATTY)'
_diffrn_measured_fraction_theta_full 0.9914
_diffrn_measured_fraction_theta_max 0.9914
_diffrn_measurement_device_type 'Rigaku RAXIS-RAPID Imaging Plate'
_diffrn_measurement_method \w
_diffrn_radiation_monochromator graphite
_diffrn_radiation_type 'Mo K\a'
_diffrn_radiation_wavelength 0.7107
_diffrn_reflns_av_R_equivalents 0.041
_diffrn_reflns_limit_h_max 12
_diffrn_reflns_limit_h_min 0
_diffrn_reflns_limit_k_max 18
_diffrn_reflns_limit_k_min 0
_diffrn_reflns_limit_l_max 18
_diffrn_reflns_limit_l_min -19
_diffrn_reflns_number 14814
_diffrn_reflns_theta_full 27.48
_diffrn_reflns_theta_max 27.48
_exptl_absorpt_coefficient_mu 0.994
_exptl_absorpt_correction_T_max 0.820
_exptl_absorpt_correction_T_min 0.546
_exptl_absorpt_correction_type multi-scan
_exptl_crystal_colour orange
_exptl_crystal_density_diffrn 1.982
_exptl_crystal_description block
_exptl_crystal_F_000 1128.00
_exptl_crystal_size_max 0.400
_exptl_crystal_size_mid 0.300
_exptl_crystal_size_min 0.200
_refine_diff_density_max 0.74
_refine_diff_density_min -1.88
_refine_ls_goodness_of_fit_ref 1.077
_refine_ls_hydrogen_treatment noref
_refine_ls_number_parameters 289
_refine_ls_number_reflns 3657
_refine_ls_R_factor_gt 0.0598
_refine_ls_shift/su_max 0.0023
_refine_ls_structure_factor_coef F
_refine_ls_weighting_details 'w = 1/[\s^2^(Fo) + 0.00706|Fo|^2^]'
_refine_ls_weighting_scheme calc
_refine_ls_wR_factor_ref 0.0957
_reflns_number_gt 3657
_reflns_number_total 4365
_reflns_threshold_expression F^2^>3.0\s(F^2^)
_cod_data_source_file b101546j.txt
_cod_data_source_block '[Ru(OH)(NO2)(NO)(trpy)]PF6'
_cod_original_formula_sum 'C15 H12 F6 N5 O4 P Ru '
_cod_database_code 7010642

loop_
_symmetry_equiv_pos_as_xyz
x,y,z
-x,1/2+y,1/2-z
-x,-y,-z
x,1/2-y,1/2+z

loop_
_atom_site_label
_atom_site_type_symbol
_atom_site_fract_x
_atom_site_fract_y
_atom_site_fract_z
_atom_site_U_iso_or_equiv
_atom_site_adp_type
_atom_site_occupancy
_atom_site_calc_flag
_atom_site_refinement_flags
_atom_site_disorder_assembly
_atom_site_disorder_group
Ru Ru -0.01163(3) 0.20407(2) 0.11204(2) 0.0382(1) Uani 1.00 d . . .
P P -0.5219(2) 0.18864(10) 0.4049(1) 0.0508(3) Uani 1.00 d . . .
F(1) F -0.6016(5) 0.2588(3) 0.3215(3) 0.083(1) Uani 1.00 d . . .
F(2) F -0.6744(6) 0.1426(4) 0.3976(4) 0.115(2) Uani 1.00 d . . .
F(3) F -0.5009(7) 0.1158(4) 0.3278(3) 0.123(2) Uani 1.00 d . . .
F(4) F -0.3768(7) 0.2381(7) 0.4144(6) 0.147(3) Uani 1.00 d . . .
F(5) F -0.5489(5) 0.2590(3) 0.4833(3) 0.093(1) Uani 1.00 d . . .
F(6) F -0.4464(6) 0.1160(4) 0.4855(3) 0.113(2) Uani 1.00 d . . .
O(1) O -0.0944(7) 0.2043(3) -0.0941(3) 0.079(2) Uani 1.00 d . . .
O(2) O 0.1455(9) 0.0275(5) 0.0967(6) 0.135(3) Uani 1.00 d . . .
O(3) O 0.2665(9) 0.1495(7) 0.1061(9) 0.183(5) Uani 1.00 d . . .
O(4) O 0.0616(5) 0.1981(3) 0.2495(3) 0.053(1) Uani 1.00 d . . .
N(1) N -0.0707(5) 0.2060(2) -0.0138(3) 0.046(1) Uani 1.00 d . . .
N(2) N 0.1722(4) 0.1102(2) 0.1066(3) 0.0376(9) Uani 1.00 d . . .
N(3) N -0.1612(5) 0.1006(3) 0.1253(3) 0.048(1) Uani 1.00 d . . .
N(4) N -0.1601(5) 0.2880(3) 0.1419(3) 0.044(1) Uani 1.00 d . . .
N(5) N 0.0847(4) 0.3391(3) 0.1154(3) 0.0450(10) Uani 1.00 d . . .
C(1) C -0.2802(5) 0.1405(4) 0.1414(3) 0.050(1) Uani 1.00 d . . .
C(2) C -0.3944(6) 0.0865(5) 0.1439(4) 0.065(2) Uani 1.00 d . . .
C(3) C -0.3865(9) -0.0165(6) 0.1289(5) 0.088(2) Uani 1.00 d . . .
C(4) C -0.2682(9) -0.0537(4) 0.1137(5) 0.077(2) Uani 1.00 d . . .
C(5) C -0.1570(7) 0.0064(4) 0.1115(4) 0.061(2) Uani 1.00 d . . .
C(6) C -0.2704(5) 0.2436(3) 0.1606(3) 0.044(1) Uani 1.00 d . . .
C(7) C -0.3656(7) 0.3004(4) 0.1942(4) 0.058(2) Uani 1.00 d . . .
C(8) C -0.3370(7) 0.3945(5) 0.2083(4) 0.073(2) Uani 1.00 d . . .
C(9) C -0.2170(7) 0.4384(4) 0.1921(4) 0.060(1) Uani 1.00 d . . .
C(10) C -0.1275(6) 0.3805(3) 0.1577(3) 0.047(1) Uani 1.00 d . . .
C(11) C 0.0064(5) 0.4124(3) 0.1385(3) 0.046(1) Uani 1.00 d . . .
C(12) C 0.0495(7) 0.5050(3) 0.1384(4) 0.057(1) Uani 1.00 d . . .
C(13) C 0.1747(8) 0.5291(4) 0.1169(5) 0.070(2) Uani 1.00 d . . .
C(14) C 0.2518(6) 0.4549(5) 0.0927(5) 0.065(2) Uani 1.00 d . . .
C(15) C 0.2055(6) 0.3608(4) 0.0931(4) 0.057(1) Uani 1.00 d . . .
H(1) H -0.4812 0.1156 0.1549 0.0806 Uiso 1.00 calc . . .
H(2) H -0.4666 -0.0576 0.1288 0.1012 Uiso 1.00 calc . . .
H(3) H -0.2603 -0.1206 0.1058 0.0914 Uiso 1.00 calc . . .
H(4) H -0.0743 -0.0202 0.0977 0.0728 Uiso 1.00 calc . . .
H(5) H -0.4478 0.2727 0.2072 0.0684 Uiso 1.00 calc . . .
H(6) H -0.4008 0.4347 0.2301 0.0809 Uiso 1.00 calc . . .
H(7) H -0.1978 0.5052 0.2034 0.0711 Uiso 1.00 calc . . .
H(8) H -0.0067 0.5547 0.1558 0.0699 Uiso 1.00 calc . . .
H(9) H 0.2027 0.5948 0.1161 0.0839 Uiso 1.00 calc . . .
H(10) H 0.3397 0.4676 0.0772 0.0778 Uiso 1.00 calc . . .
H(11) H 0.2599 0.3105 0.0761 0.0657 Uiso 1.00 calc . . .

loop_
_atom_site_aniso_label
_atom_site_aniso_U_11
_atom_site_aniso_U_22
_atom_site_aniso_U_33
_atom_site_aniso_U_12
_atom_site_aniso_U_13
_atom_site_aniso_U_23
Ru 0.0323(3) 0.0411(3) 0.0422(3) -0.0018(1) 0.0122(2) 0.0002(1)
P 0.0465(7) 0.0492(6) 0.0556(7) 0.0105(5) 0.0126(6) -0.0023(5)
F(1) 0.095(3) 0.071(2) 0.079(3) 0.023(2) 0.019(2) 0.016(2)
F(2) 0.085(3) 0.138(5) 0.125(4) -0.040(3) 0.037(3) -0.008(3)
F(3) 0.160(5) 0.133(4) 0.066(2) 0.077(4) 0.016(3) -0.026(2)
F(4) 0.078(4) 0.196(6) 0.169(7) -0.043(4) 0.040(4) 0.004(5)
F(5) 0.104(3) 0.092(3) 0.074(2) 0.027(3) 0.011(2) -0.018(2)
F(6) 0.166(5) 0.100(3) 0.060(2) 0.071(3) 0.010(3) 0.010(2)
O(1) 0.086(4) 0.108(4) 0.043(2) 0.005(2) 0.019(2) 0.003(2)
O(2) 0.124(6) 0.087(4) 0.214(10) 0.037(4) 0.081(6) 0.016(4)
O(3) 0.099(6) 0.137(7) 0.34(2) 0.018(5) 0.104(8) -0.032(7)
O(4) 0.044(2) 0.070(2) 0.045(2) -0.004(1) 0.012(2) 0.001(1)
N(1) 0.043(2) 0.047(2) 0.047(2) 0.002(1) 0.012(2) 0.003(1)
N(2) 0.040(2) 0.035(2) 0.042(2) 0.002(1) 0.019(1) 0.001(1)
N(3) 0.049(2) 0.044(2) 0.051(2) -0.011(2) 0.015(2) -0.003(2)
N(4) 0.038(2) 0.051(2) 0.044(2) 0.004(2) 0.011(2) 0.000(1)
N(5) 0.040(2) 0.046(2) 0.048(2) -0.003(2) 0.011(2) 0.000(2)
C(1) 0.041(2) 0.064(3) 0.045(2) -0.011(2) 0.011(2) 0.007(2)
C(2) 0.049(3) 0.092(4) 0.057(3) -0.014(3) 0.020(2) 0.009(3)
C(3) 0.093(5) 0.099(5) 0.076(4) -0.052(4) 0.028(4) 0.001(4)
C(4) 0.104(5) 0.055(3) 0.086(4) -0.031(3) 0.047(4) -0.012(3)
C(5) 0.074(4) 0.045(2) 0.069(3) -0.010(3) 0.026(3) -0.004(2)
C(6) 0.033(2) 0.054(2) 0.044(2) 0.001(2) 0.009(2) 0.004(2)
C(7) 0.046(3) 0.074(4) 0.057(3) 0.010(2) 0.021(2) 0.002(2)
C(8) 0.065(4) 0.099(5) 0.060(3) 0.038(3) 0.028(3) 0.008(3)
C(9) 0.064(3) 0.061(3) 0.055(3) 0.019(3) 0.015(2) -0.002(2)
C(10) 0.051(3) 0.042(2) 0.049(2) 0.009(2) 0.015(2) 0.002(2)
C(11) 0.050(2) 0.038(2) 0.045(2) -0.003(2) 0.006(2) -0.001(2)
C(12) 0.068(3) 0.041(2) 0.061(3) -0.003(2) 0.014(2) -0.009(2)
C(13) 0.077(4) 0.053(3) 0.074(4) -0.020(3) 0.009(3) -0.002(3)
C(14) 0.049(3) 0.073(4) 0.076(4) -0.022(3) 0.023(3) -0.007(3)
C(15) 0.046(3) 0.062(3) 0.065(3) -0.014(2) 0.019(2) -0.009(2)

loop_
_atom_type_symbol
_atom_type_description
_atom_type_scat_dispersion_real
_atom_type_scat_dispersion_imag
_atom_type_scat_source
C C 0.003 0.002
;International Tables for Crystallography
(1992, Vol. C, Tables 4.2.6.8 and 6.1.1.1)
;
H H 0.000 0.000
;International Tables for Crystallography
(1992, Vol. C, Table 6.1.1.2)
;
O O 0.011 0.006
;International Tables for Crystallography
(1992, Vol. C, Tables 4.2.6.8 and 6.1.1.1)
;
N N 0.006 0.003
;International Tables for Crystallography
(1992, Vol. C, Tables 4.2.6.8 and 6.1.1.1)
;
P P 0.102 0.094
;International Tables for Crystallography
(1992, Vol. C, Tables 4.2.6.8 and 6.1.1.1)
;
F F 0.017 0.010
;International Tables for Crystallography
(1992, Vol. C, Tables 4.2.6.8 and 6.1.1.1)
;
Ru Ru -1.259 0.836
;International Tables for Crystallography
(1992, Vol. C, Tables 4.2.6.8 and 6.1.1.1)
;

loop_
_geom_angle_atom_site_label_1
_geom_angle_atom_site_label_2
_geom_angle_atom_site_label_3
_geom_angle
_geom_angle_site_symmetry_1
_geom_angle_site_symmetry_2
_geom_angle_site_symmetry_3
_geom_angle_publ_flag
O(4) Ru N(1) 177.0(2) . 1_555 1_555 no
O(4) Ru N(2) 87.0(2) . 1_555 1_555 no
O(4) Ru N(3) 86.4(2) . 1_555 1_555 no
O(4) Ru N(4) 82.9(2) . 1_555 1_555 no
O(4) Ru N(5) 89.0(2) . 1_555 1_555 no
N(1) Ru N(2) 90.1(2) . 1_555 1_555 no
N(1) Ru N(3) 94.4(2) . 1_555 1_555 no
N(1) Ru N(4) 100.1(2) . 1_555 1_555 no
N(1) Ru N(5) 91.3(2) . 1_555 1_555 no
N(2) Ru N(3) 100.5(2) . 1_555 1_555 no
N(2) Ru N(4) 169.8(1) . 1_555 1_555 no
N(2) Ru N(5) 99.9(1) . 1_555 1_555 no
N(3) Ru N(4) 79.7(2) . 1_555 1_555 no
N(3) Ru N(5) 158.9(2) . 1_555 1_555 yes
N(4) Ru N(5) 79.2(2) . 1_555 1_555 no
F(1) P F(2) 87.3(3) . 1_555 1_555 no
F(1) P F(3) 89.0(3) . 1_555 1_555 no
F(1) P F(4) 91.7(4) . 1_555 1_555 no
F(1) P F(5) 91.6(2) . 1_555 1_555 no
F(1) P F(6) 177.9(2) . 1_555 1_555 no
F(2) P F(3) 89.8(3) . 1_555 1_555 no
F(2) P F(4) 176.9(4) . 1_555 1_555 no
F(2) P F(5) 87.6(3) . 1_555 1_555 no
F(2) P F(6) 91.1(3) . 1_555 1_555 no
F(3) P F(4) 93.1(4) . 1_555 1_555 no
F(3) P F(5) 177.4(3) . 1_555 1_555 no
F(3) P F(6) 89.6(3) . 1_555 1_555 no
F(4) P F(5) 89.4(4) . 1_555 1_555 no
F(4) P F(6) 89.9(4) . 1_555 1_555 no
F(5) P F(6) 89.7(3) . 1_555 1_555 no
Ru N(1) O(1) 172.8(5) . 1_555 1_555 yes
Ru N(2) O(2) 115.2(5) . 1_555 1_555 no
Ru N(2) O(3) 113.2(6) . 1_555 1_555 no
O(2) N(2) O(3) 131.2(8) . 1_555 1_555 yes
Ru N(3) C(1) 112.3(3) . 1_555 1_555 no
Ru N(3) C(5) 127.9(4) . 1_555 1_555 no
C(1) N(3) C(5) 119.5(5) . 1_555 1_555 no
Ru N(4) C(6) 116.3(3) . 1_555 1_555 no
Ru N(4) C(10) 117.0(4) . 1_555 1_555 no
C(6) N(4) C(10) 125.6(5) . 1_555 1_555 no
Ru N(5) C(11) 113.7(3) . 1_555 1_555 no
Ru N(5) C(15) 127.8(4) . 1_555 1_555 no
C(11) N(5) C(15) 118.4(4) . 1_555 1_555 no
N(3) C(1) C(2) 121.4(5) . 1_555 1_555 no
N(3) C(1) C(6) 114.9(4) . 1_555 1_555 no
C(2) C(1) C(6) 123.6(5) . 1_555 1_555 no
C(1) C(2) C(3) 117.8(6) . 1_555 1_555 no
C(2) C(3) C(4) 119.5(7) . 1_555 1_555 no
C(3) C(4) C(5) 119.0(6) . 1_555 1_555 no
N(3) C(5) C(4) 122.8(7) . 1_555 1_555 no
N(4) C(6) C(1) 115.6(5) . 1_555 1_555 no
N(4) C(6) C(7) 117.0(5) . 1_555 1_555 no
C(1) C(6) C(7) 127.4(5) . 1_555 1_555 no
C(6) C(7) C(8) 118.4(6) . 1_555 1_555 no
C(7) C(8) C(9) 123.2(7) . 1_555 1_555 no
C(8) C(9) C(10) 116.6(5) . 1_555 1_555 no
N(4) C(10) C(9) 119.1(5) . 1_555 1_555 no
N(4) C(10) C(11) 116.1(5) . 1_555 1_555 no
C(9) C(10) C(11) 124.9(4) . 1_555 1_555 no
N(5) C(11) C(10) 113.6(4) . 1_555 1_555 no
N(5) C(11) C(12) 121.1(5) . 1_555 1_555 no
C(10) C(11) C(12) 125.2(5) . 1_555 1_555 no
C(11) C(12) C(13) 121.6(5) . 1_555 1_555 no
C(12) C(13) C(14) 116.8(5) . 1_555 1_555 no
C(13) C(14) C(15) 120.6(6) . 1_555 1_555 no
N(5) C(15) C(14) 121.5(6) . 1_555 1_555 no

loop_
_geom_bond_atom_site_label_1
_geom_bond_atom_site_label_2
_geom_bond_distance
_geom_bond_site_symmetry_1
_geom_bond_site_symmetry_2
_geom_bond_publ_flag
Ru O(4) 1.941(4) . . yes
Ru N(1) 1.771(5) . . yes
Ru N(2) 2.241(4) . . yes
Ru N(3) 2.102(4) . . yes
Ru N(4) 2.005(5) . . yes
Ru N(5) 2.104(4) . . yes
P F(1) 1.590(4) . . no
P F(2) 1.595(6) . . no
P F(3) 1.577(6) . . no
P F(4) 1.545(8) . . no
P F(5) 1.590(5) . . no
P F(6) 1.577(5) . . no
O(1) N(1) 1.134(7) . . yes
O(2) N(2) 1.186(7) . . no
O(3) N(2) 1.07(1) . . no
N(3) C(1) 1.366(7) . . no
N(3) C(5) 1.336(7) . . no
N(4) C(6) 1.335(7) . . no
N(4) C(10) 1.337(6) . . no
N(5) C(11) 1.376(7) . . no
N(5) C(15) 1.342(8) . . no
C(1) C(2) 1.353(8) . . no
C(1) C(6) 1.468(7) . . no
C(2) C(3) 1.46(1) . . no
C(3) C(4) 1.34(1) . . no
C(4) C(5) 1.38(1) . . no
C(6) C(7) 1.412(9) . . no
C(7) C(8) 1.350(9) . . no
C(8) C(9) 1.399(10) . . no
C(9) C(10) 1.384(9) . . no
C(10) C(11) 1.479(8) . . no
C(11) C(12) 1.361(7) . . no
C(12) C(13) 1.39(1) . . no
C(13) C(14) 1.385(10) . . no
C(14) C(15) 1.393(9) . . no
